data_4130295
loop_
_publ_author_name
'Suzuki, Mitsuharu'
'Kotyk, Juliet F Khosrowabadi'
'Khan, Saeed I.'
'Rubin, Yves'

_publ_section_title
;
 Directing the Crystallization of Dehydro[24]annulenes into Supramolecular
 Nanotubular Scaffolds.
;
_journal_issue 18
_journal_name_full 'Journal of the American Chemical Society'
_journal_page_first 5939
_journal_page_last 5956
_journal_paper_doi 10.1021/jacs.6b01939
_journal_volume 138
_journal_year 2016
_chemical_absolute_configuration unk
_chemical_formula_moiety 'C60 H44 N4 O8, 2(C4 H8 O)'
_chemical_formula_sum 'C68 H60 N4 O10'
_chemical_formula_weight 1093.20
_space_group_IT_number 29
_space_group_name_Hall 'P 2c -2ac'
_space_group_name_H-M_alt 'P c a 21'
_symmetry_cell_setting orthorhombic
_symmetry_space_group_name_Hall 'P 2c -2ac'
_symmetry_space_group_name_H-M 'P c a 21'
_atom_sites_solution_hydrogens geom
_atom_sites_solution_primary direct
_atom_sites_solution_secondary difmap
_audit_creation_method SHELXL-97
_cell_angle_alpha 90.00
_cell_angle_beta 90.00
_cell_angle_gamma 90.00
_cell_formula_units_Z 4
_cell_length_a 9.9571(10)
_cell_length_b 17.4414(19)
_cell_length_c 42.952(5)
_cell_measurement_reflns_used 9822
_cell_measurement_temperature 100(2)
_cell_measurement_theta_max 26.60
_cell_measurement_theta_min 3.91
_cell_volume 7459.3(14)
_computing_cell_refinement 'Bruker SAINT'
_computing_data_collection 'Bruker APEX2'
_computing_data_reduction 'Bruker SAINT'
_computing_molecular_graphics 'Bruker SHELXTL'
_computing_publication_material 'Bruker SHELXTL'
_computing_structure_refinement 'SHELXL-97 (Sheldrick, 1997)'
_computing_structure_solution 'SHELXS-97 (Sheldrick, 1990)'
_diffrn_ambient_temperature 100(2)
_diffrn_measured_fraction_theta_full 0.997
_diffrn_measured_fraction_theta_max 0.996
_diffrn_measurement_device_type 'Bruker APEX-II CCD'
_diffrn_measurement_method '\f and \w scans'
_diffrn_radiation_monochromator graphite
_diffrn_radiation_source 'fine-focus sealed tube'
_diffrn_radiation_type MoK\a
_diffrn_radiation_wavelength 0.71073
_diffrn_reflns_av_R_equivalents 0.0378
_diffrn_reflns_av_sigmaI/netI 0.0345
_diffrn_reflns_limit_h_max 13
_diffrn_reflns_limit_h_min -13
_diffrn_reflns_limit_k_max 22
_diffrn_reflns_limit_k_min -23
_diffrn_reflns_limit_l_max 58
_diffrn_reflns_limit_l_min -58
_diffrn_reflns_number 94708
_diffrn_reflns_theta_full 28.00
_diffrn_reflns_theta_max 29.11
_diffrn_reflns_theta_min 3.91
_diffrn_standards_number 0
_exptl_absorpt_coefficient_mu 0.066
_exptl_absorpt_correction_T_max 0.9902
_exptl_absorpt_correction_T_min 0.9520
_exptl_absorpt_correction_type multi-scan
_exptl_absorpt_process_details 'Sadabs (Bruker)'
_exptl_crystal_colour yellow
_exptl_crystal_density_diffrn 0.973
_exptl_crystal_density_method 'not measured'
_exptl_crystal_description block
_exptl_crystal_F_000 2304
_exptl_crystal_size_max 0.50
_exptl_crystal_size_mid 0.35
_exptl_crystal_size_min 0.15
_platon_squeeze_details
;
;
_refine_diff_density_max 0.490
_refine_diff_density_min -0.320
_refine_diff_density_rms 0.071
_refine_ls_abs_structure_details 'Flack H D (1983), Acta Cryst. A39, 876-881'
_refine_ls_extinction_method none
_refine_ls_goodness_of_fit_ref 1.037
_refine_ls_hydrogen_treatment constr
_refine_ls_matrix_type full
_refine_ls_number_parameters 736
_refine_ls_number_reflns 19972
_refine_ls_number_restraints 85
_refine_ls_restrained_S_all 1.043
_refine_ls_R_factor_all 0.0935
_refine_ls_R_factor_gt 0.0718
_refine_ls_shift/su_max 0.000
_refine_ls_shift/su_mean 0.000
_refine_ls_structure_factor_coef Fsqd
_refine_ls_weighting_details 'calc w=1/[\s^2^(Fo^2^)+(0.1450P)^2^+0.0000P] where P=(Fo^2^+2Fc^2^)/3'
_refine_ls_weighting_scheme calc
_refine_ls_wR_factor_gt 0.2008
_refine_ls_wR_factor_ref 0.2147
_reflns_number_gt 14515
_reflns_number_total 19972
_reflns_threshold_expression >2sigma(I)
_cod_data_source_file ja6b01939_si_002.cif
_cod_data_source_block 1g-II
_cod_depositor_comments
;
The following automatic conversions were performed:

data item '_symmetry_cell_setting' value 'Orthorhombic' was changed
to 'orthorhombic' in accordance with the
/home/saulius/struct/COD-crude-data/automatic-downloads/DataCite-retrospective/ACS/depositions/lib/dictionaries/cif_core.dic
dictionary named 'cif_core.dic' version 2.4.2 last updated on
2011-04-26.

Automatic conversion script
Id: cif_fix_values 6909 2019-04-08 15:41:33Z antanas 
;
_cod_original_sg_symbol_H-M Pca2(1)
_cod_database_code 4130295

loop_
_symmetry_equiv_pos_as_xyz
'x, y, z'
'-x, -y, z+1/2'
'x+1/2, -y, z'
'-x+1/2, y, z+1/2'

loop_
_atom_site_label
_atom_site_type_symbol
_atom_site_fract_x
_atom_site_fract_y
_atom_site_fract_z
_atom_site_U_iso_or_equiv
_atom_site_adp_type
_atom_site_occupancy
_atom_site_symmetry_multiplicity
_atom_site_calc_flag
_atom_site_refinement_flags
_atom_site_disorder_assembly
_atom_site_disorder_group
O1A O 0.2923(3) 0.28015(17) 0.44537(8) 0.0821(8) Uani 1 1 d . . .
C1A C 0.3911(6) 0.2240(4) 0.44373(12) 0.1036(16) Uani 1 1 d . . .
H1A1 H 0.4543 0.2358 0.4266 0.124 Uiso 1 1 calc R . .
H1A2 H 0.3496 0.1735 0.4395 0.124 Uiso 1 1 calc R . .
C2A C 0.4607(6) 0.2219(4) 0.47232(16) 0.1132(18) Uani 1 1 d . . .
H2A1 H 0.5432 0.2535 0.4712 0.136 Uiso 1 1 calc R . .
H2A2 H 0.4861 0.1687 0.4777 0.136 Uiso 1 1 calc R . .
C3A C 0.3598(7) 0.2556(4) 0.49727(11) 0.120(2) Uani 1 1 d . . .
H3A1 H 0.3269 0.2154 0.5116 0.144 Uiso 1 1 calc R . .
H3A2 H 0.4010 0.2976 0.5095 0.144 Uiso 1 1 calc R . .
C4A C 0.2508(5) 0.2843(3) 0.47666(13) 0.0987(15) Uani 1 1 d . . .
H4A1 H 0.1690 0.2529 0.4797 0.118 Uiso 1 1 calc R . .
H4A2 H 0.2291 0.3380 0.4821 0.118 Uiso 1 1 calc R . .
O1B O 0.0550(4) 0.8174(2) 0.00993(8) 0.1064(12) Uani 1 1 d . . .
C1B C 0.0283(6) 0.7773(3) 0.03831(11) 0.0912(14) Uani 1 1 d . . .
H1B1 H -0.0693 0.7688 0.0410 0.109 Uiso 1 1 calc R . .
H1B2 H 0.0627 0.8063 0.0564 0.109 Uiso 1 1 calc R . .
C2B C 0.1006(6) 0.7027(3) 0.03492(15) 0.117(2) Uani 1 1 d . . .
H2B1 H 0.0388 0.6625 0.0272 0.140 Uiso 1 1 calc R . .
H2B2 H 0.1379 0.6861 0.0552 0.140 Uiso 1 1 calc R . .
C3B C 0.2128(5) 0.7167(2) 0.01162(11) 0.0748(10) Uani 1 1 d . . .
H3B1 H 0.3012 0.7187 0.0221 0.090 Uiso 1 1 calc R . .
H3B2 H 0.2147 0.6760 -0.0045 0.090 Uiso 1 1 calc R . .
C4B C 0.1771(4) 0.7927(2) -0.00226(9) 0.0722(9) Uani 1 1 d . . .
H4B1 H 0.2482 0.8305 0.0026 0.087 Uiso 1 1 calc R . .
H4B2 H 0.1702 0.7879 -0.0252 0.087 Uiso 1 1 calc R . .
C1 C -0.1607(3) 0.96102(16) 0.14049(6) 0.0427(6) Uani 1 1 d . . .
C2 C -0.2486(2) 0.90256(16) 0.14304(6) 0.0434(5) Uani 1 1 d . . .
H2A H -0.3218 0.9076 0.1571 0.052 Uiso 1 1 calc R . .
C3 C -0.2367(2) 0.83490(16) 0.12585(6) 0.0403(5) Uani 1 1 d . . .
C4 C -0.2277(2) 0.77548(16) 0.11132(6) 0.0416(5) Uani 1 1 d . . .
C5 C -0.2216(2) 0.70922(16) 0.09416(6) 0.0394(5) Uani 1 1 d . . .
C6 C -0.2197(2) 0.65045(16) 0.07943(6) 0.0391(5) Uani 1 1 d . . .
C7 C -0.2203(2) 0.58212(15) 0.06149(5) 0.0345(5) Uani 1 1 d . . .
H7 H -0.2912 0.5739 0.0471 0.041 Uiso 1 1 calc R . .
C8 C -0.1233(2) 0.52822(13) 0.06424(5) 0.0310(4) Uani 1 1 d . . .
C9 C -0.0124(2) 0.53748(13) 0.08447(5) 0.0317(4) Uani 1 1 d . . .
C10 C 0.0837(2) 0.54397(14) 0.10127(5) 0.0319(4) Uani 1 1 d . . .
C11 C 0.1948(2) 0.55177(13) 0.11972(5) 0.0308(4) Uani 1 1 d . . .
C12 C 0.2954(2) 0.55954(15) 0.13521(5) 0.0346(5) Uani 1 1 d . . .
C13 C 0.4165(2) 0.57027(17) 0.15219(5) 0.0405(5) Uani 1 1 d . . .
C14 C 0.4965(2) 0.62971(18) 0.14598(6) 0.0492(7) Uani 1 1 d . . .
H14 H 0.5761 0.6350 0.1580 0.059 Uiso 1 1 calc R . .
C15 C 0.4704(2) 0.68674(19) 0.12216(7) 0.0491(7) Uani 1 1 d . . .
C16 C 0.4578(2) 0.73606(18) 0.10391(7) 0.0484(6) Uani 1 1 d . . .
C17 C 0.4520(2) 0.79438(19) 0.08226(7) 0.0503(7) Uani 1 1 d . . .
C18 C 0.4545(2) 0.84732(19) 0.06363(8) 0.0527(7) Uani 1 1 d . . .
C19 C 0.4541(2) 0.91052(18) 0.04362(6) 0.0466(6) Uani 1 1 d . . .
H19 H 0.5256 0.9158 0.0291 0.056 Uiso 1 1 calc R . .
C20 C 0.3577(2) 0.96392(16) 0.04391(6) 0.0431(6) Uani 1 1 d . . .
C21 C 0.2455(2) 0.95892(16) 0.06503(6) 0.0415(5) Uani 1 1 d . . .
C22 C 0.1521(2) 0.95790(14) 0.08261(6) 0.0397(5) Uani 1 1 d . . .
C23 C 0.0458(2) 0.95693(15) 0.10268(6) 0.0399(5) Uani 1 1 d . . .
C24 C -0.0477(3) 0.95676(15) 0.12038(6) 0.0408(5) Uani 1 1 d . . .
C25 C -0.1746(4) 1.03388(18) 0.15904(7) 0.0553(7) Uani 1 1 d . . .
H25A H -0.1695 1.0787 0.1449 0.066 Uiso 1 1 calc R . .
H25B H -0.2629 1.0348 0.1696 0.066 Uiso 1 1 calc R . .
C26 C -0.0913(3) 1.00033(19) 0.20872(7) 0.0506(7) Uani 1 1 d . . .
C27 C 0.0212(4) 0.9610(3) 0.25634(9) 0.0839(13) Uani 1 1 d . . .
H27A H 0.1127 0.9403 0.2597 0.101 Uiso 0.60 1 calc PR A 1
H27B H -0.0411 0.9168 0.2556 0.101 Uiso 0.60 1 calc PR A 1
H27C H 0.1062 0.9320 0.2585 0.101 Uiso 0.40 1 calc PR A 2
H27D H -0.0539 0.9240 0.2576 0.101 Uiso 0.40 1 calc PR A 2
C28 C -0.0150(6) 1.0091(3) 0.28371(8) 0.0652(17) Uani 0.60 1 d PGU B 1
C29 C -0.0847(6) 1.0772(3) 0.27921(8) 0.0806(18) Uani 0.60 1 d PGU B 1
H29 H -0.1091 1.0928 0.2588 0.097 Uiso 0.60 1 calc PR B 1
C30 C -0.1188(6) 1.1227(3) 0.30460(11) 0.095(2) Uani 0.60 1 d PGU B 1
H30 H -0.1664 1.1692 0.3015 0.114 Uiso 0.60 1 calc PR B 1
C31 C -0.0831(7) 1.0999(3) 0.33449(8) 0.093(2) Uani 0.60 1 d PGU B 1
H31 H -0.1064 1.1310 0.3518 0.111 Uiso 0.60 1 calc PR B 1
C32 C -0.0134(8) 1.0318(4) 0.33900(8) 0.106(3) Uani 0.60 1 d PGU B 1
H32 H 0.0109 1.0162 0.3594 0.127 Uiso 0.60 1 calc PR B 1
C33 C 0.0206(7) 0.9864(3) 0.31360(11) 0.118(3) Uani 0.60 1 d PGU B 1
H33 H 0.0683 0.9398 0.3167 0.141 Uiso 0.60 1 calc PR B 1
C28X C 0.0086(6) 1.0230(3) 0.28543(11) 0.073(4) Uiso 0.40 1 d PG B 2
C29X C -0.1075(8) 1.0654(4) 0.29061(15) 0.109(5) Uiso 0.40 1 d PG B 2
H29X H -0.1752 1.0677 0.2751 0.131 Uiso 0.40 1 calc PR B 2
C30X C -0.1246(7) 1.1044(4) 0.31855(17) 0.097(4) Uiso 0.40 1 d PG B 2
H30X H -0.2039 1.1334 0.3221 0.116 Uiso 0.40 1 calc PR B 2
C31X C -0.0255(7) 1.1010(3) 0.34132(12) 0.091(4) Uiso 0.40 1 d PG B 2
H31X H -0.0372 1.1277 0.3604 0.109 Uiso 0.40 1 calc PR B 2
C32X C 0.0906(8) 1.0586(4) 0.33614(13) 0.127(5) Uiso 0.40 1 d PG B 2
H32X H 0.1583 1.0563 0.3517 0.153 Uiso 0.40 1 calc PR B 2
C33X C 0.1076(7) 1.0196(4) 0.30820(14) 0.089(3) Uiso 0.40 1 d PG B 2
H33X H 0.1870 0.9907 0.3047 0.107 Uiso 0.40 1 calc PR B 2
C34 C -0.1271(2) 0.45534(15) 0.04488(5) 0.0376(5) Uani 1 1 d G . .
H34A H -0.1167 0.4101 0.0586 0.045 Uiso 1 1 calc R . .
H34B H -0.2146 0.4513 0.0341 0.045 Uiso 1 1 calc R . .
C35 C -0.0463(2) 0.50146(14) -0.00309(5) 0.0331(4) Uani 1 1 d . . .
C36 C 0.0579(2) 0.55631(16) -0.04899(6) 0.0401(5) Uani 1 1 d . . .
H36A H 0.1503 0.5676 -0.0562 0.048 Uiso 1 1 calc R . .
H36B H 0.0124 0.6058 -0.0450 0.048 Uiso 1 1 calc R . .
C37 C -0.0162(2) 0.51412(16) -0.07432(5) 0.0375(5) Uani 1 1 d . . .
C38 C 0.0176(3) 0.43985(18) -0.08217(7) 0.0508(6) Uani 1 1 d . . .
H38 H 0.0861 0.4142 -0.0708 0.061 Uiso 1 1 calc R . .
C39 C -0.0472(3) 0.4018(2) -0.10651(8) 0.0590(7) Uani 1 1 d . . .
H39 H -0.0222 0.3509 -0.1119 0.071 Uiso 1 1 calc R . .
C40 C -0.1471(3) 0.4384(2) -0.12256(7) 0.0583(8) Uani 1 1 d . . .
H40 H -0.1916 0.4129 -0.1392 0.070 Uiso 1 1 calc R . .
C41 C -0.1823(3) 0.5103(2) -0.11486(7) 0.0561(7) Uani 1 1 d . . .
H41 H -0.2517 0.5354 -0.1261 0.067 Uiso 1 1 calc R . .
C42 C -0.1189(3) 0.54800(18) -0.09076(7) 0.0490(6) Uani 1 1 d . . .
H42 H -0.1466 0.5984 -0.0854 0.059 Uiso 1 1 calc R . .
C43 C 0.4554(2) 0.5124(2) 0.17606(6) 0.0518(7) Uani 1 1 d . . .
H43A H 0.4744 0.4624 0.1660 0.062 Uiso 1 1 calc R . .
H43B H 0.5370 0.5293 0.1873 0.062 Uiso 1 1 calc R . .
C44 C 0.3768(2) 0.48440(16) 0.22675(5) 0.0377(5) Uani 1 1 d . . .
C45 C 0.2762(3) 0.46519(19) 0.27777(6) 0.0501(7) Uani 1 1 d . . .
H45A H 0.3450 0.4255 0.2820 0.060 Uiso 1 1 calc R . .
H45B H 0.1892 0.4462 0.2858 0.060 Uiso 1 1 calc R . .
C46 C 0.3131(2) 0.53729(18) 0.29464(5) 0.0441(6) Uani 1 1 d . . .
C47 C 0.4204(2) 0.5393(2) 0.31564(6) 0.0502(7) Uani 1 1 d . . .
H47 H 0.4705 0.4939 0.3196 0.060 Uiso 1 1 calc R . .
C48 C 0.4539(3) 0.6056(2) 0.33055(7) 0.0625(9) Uani 1 1 d . . .
H48 H 0.5265 0.6058 0.3449 0.075 Uiso 1 1 calc R . .
C49 C 0.3834(3) 0.6724(2) 0.32506(8) 0.0649(9) Uani 1 1 d . . .
H49 H 0.4081 0.7190 0.3350 0.078 Uiso 1 1 calc R . .
C50 C 0.2737(4) 0.6698(2) 0.30426(8) 0.0683(9) Uani 1 1 d . . .
H50 H 0.2223 0.7149 0.3008 0.082 Uiso 1 1 calc R . .
C51 C 0.2407(3) 0.6045(2) 0.28928(7) 0.0544(7) Uani 1 1 d . . .
H51 H 0.1678 0.6043 0.2750 0.065 Uiso 1 1 calc R . .
C52 C 0.3612(3) 1.03387(18) 0.02359(7) 0.0497(7) Uani 1 1 d . . .
H52A H 0.3536 1.0804 0.0367 0.060 Uiso 1 1 calc R . .
H52B H 0.4480 1.0361 0.0124 0.060 Uiso 1 1 calc R . .
C53 C 0.2805(2) 1.00303(15) -0.02707(6) 0.0373(5) Uani 1 1 d . . .
C54 C 0.1766(3) 0.98102(16) -0.07764(6) 0.0454(6) Uani 1 1 d . . .
H54A H 0.2643 0.9966 -0.0865 0.054 Uiso 1 1 calc R . .
H54B H 0.1057 1.0083 -0.0894 0.054 Uiso 1 1 calc R . .
C55 C 0.1595(3) 0.89759(16) -0.08263(5) 0.0417(5) Uani 1 1 d . . .
C56 C 0.2624(4) 0.8525(2) -0.09277(11) 0.0775(11) Uani 1 1 d . . .
H56 H 0.3488 0.8743 -0.0958 0.093 Uiso 1 1 calc R . .
C57 C 0.2427(5) 0.7741(3) -0.09887(13) 0.0930(14) Uani 1 1 d . . .
H57 H 0.3147 0.7439 -0.1066 0.112 Uiso 1 1 calc R . .
C58 C 0.1229(4) 0.7421(2) -0.09385(8) 0.0665(9) Uani 1 1 d . . .
H58 H 0.1099 0.6893 -0.0984 0.080 Uiso 1 1 calc R . .
C59 C 0.0187(4) 0.7845(2) -0.08229(8) 0.0655(8) Uani 1 1 d . . .
H59 H -0.0648 0.7607 -0.0777 0.079 Uiso 1 1 calc R . .
C60 C 0.0355(3) 0.86197(18) -0.07738(7) 0.0545(7) Uani 1 1 d . . .
H60 H -0.0383 0.8918 -0.0703 0.065 Uiso 1 1 calc R . .
N1 N 0.0188(3) 0.9982(2) 0.22647(7) 0.0732(9) Uani 1 1 d . B .
H1 H 0.0925 1.0204 0.2196 0.088 Uiso 1 1 calc R . .
N2 N 0.06487(18) 0.51317(14) -0.02003(5) 0.0390(5) Uani 1 1 d . . .
H2 H 0.1423 0.4947 -0.0136 0.047 Uiso 1 1 calc R . .
N3 N 0.2657(2) 0.47666(15) 0.24412(5) 0.0479(6) Uani 1 1 d . . .
H3 H 0.1861 0.4785 0.2352 0.057 Uiso 1 1 calc R . .
N4 N 0.1713(2) 1.00601(13) -0.04547(5) 0.0403(4) Uani 1 1 d . . .
H4 H 0.0952 1.0235 -0.0378 0.048 Uiso 1 1 calc R . .
O1 O -0.0680(2) 1.03824(13) 0.18200(5) 0.0617(6) Uani 1 1 d . . .
O2 O -0.1978(2) 0.97012(13) 0.21493(6) 0.0572(5) Uani 1 1 d . . .
O3 O -0.02021(15) 0.45701(10) 0.02239(4) 0.0375(4) Uani 1 1 d . . .
O4 O -0.15659(14) 0.52764(10) -0.00925(4) 0.0377(4) Uani 1 1 d . . .
O5 O 0.34463(16) 0.50519(14) 0.19731(4) 0.0491(5) Uani 1 1 d . . .
O6 O 0.49079(16) 0.47493(12) 0.23572(4) 0.0439(4) Uani 1 1 d . . .
O7 O 0.25204(18) 1.03227(11) 0.00129(4) 0.0459(4) Uani 1 1 d . . .
O8 O 0.38925(17) 0.97894(12) -0.03478(5) 0.0476(4) Uani 1 1 d . . .

loop_
_atom_site_aniso_label
_atom_site_aniso_U_11
_atom_site_aniso_U_22
_atom_site_aniso_U_33
_atom_site_aniso_U_23
_atom_site_aniso_U_13
_atom_site_aniso_U_12
O1A 0.0718(15) 0.0787(17) 0.096(2) 0.0257(16) -0.0051(14) 0.0005(13)
C1A 0.110(4) 0.124(4) 0.076(3) 0.022(3) 0.021(3) 0.028(3)
C2A 0.087(3) 0.122(4) 0.131(5) 0.010(4) -0.012(3) 0.035(3)
C3A 0.145(5) 0.165(5) 0.050(2) -0.006(3) -0.026(3) 0.072(4)
C4A 0.085(3) 0.108(4) 0.104(4) 0.000(3) -0.005(3) 0.034(3)
O1B 0.120(3) 0.092(2) 0.108(2) 0.0454(18) 0.051(2) 0.0508(18)
C1B 0.125(4) 0.081(3) 0.067(2) 0.016(2) 0.036(2) 0.008(3)
C2B 0.133(4) 0.089(3) 0.127(4) 0.045(3) 0.074(4) 0.023(3)
C3B 0.084(3) 0.058(2) 0.082(3) 0.0066(18) 0.023(2) 0.0052(17)
C4B 0.067(2) 0.088(3) 0.0612(19) 0.0130(18) -0.0055(16) 0.0085(18)
C1 0.0443(13) 0.0502(15) 0.0337(12) -0.0016(10) 0.0032(10) 0.0024(10)
C2 0.0352(11) 0.0547(15) 0.0405(13) -0.0029(11) 0.0082(9) 0.0013(10)
C3 0.0289(10) 0.0545(15) 0.0376(12) -0.0019(11) 0.0028(9) -0.0050(9)
C4 0.0235(9) 0.0606(16) 0.0406(12) -0.0007(11) 0.0001(9) 0.0003(9)
C5 0.0247(10) 0.0606(16) 0.0329(11) -0.0036(11) 0.0006(8) -0.0009(9)
C6 0.0207(9) 0.0623(15) 0.0343(11) -0.0020(11) -0.0021(8) 0.0033(9)
C7 0.0204(8) 0.0563(14) 0.0267(9) -0.0018(9) 0.0001(7) -0.0055(9)
C8 0.0254(9) 0.0447(12) 0.0228(9) 0.0003(8) 0.0021(7) -0.0038(8)
C9 0.0263(9) 0.0429(12) 0.0259(10) 0.0001(9) 0.0047(8) -0.0040(8)
C10 0.0246(9) 0.0464(13) 0.0248(9) 0.0014(8) -0.0014(7) 0.0001(8)
C11 0.0246(9) 0.0456(12) 0.0222(9) -0.0014(8) 0.0007(7) -0.0003(8)
C12 0.0236(9) 0.0548(14) 0.0254(10) -0.0036(9) 0.0005(7) 0.0050(9)
C13 0.0228(9) 0.0751(17) 0.0236(10) -0.0074(10) 0.0013(8) 0.0070(10)
C14 0.0224(9) 0.083(2) 0.0425(13) -0.0128(13) -0.0021(9) -0.0072(11)
C15 0.0236(10) 0.0698(19) 0.0539(15) -0.0128(15) -0.0017(10) -0.0047(10)
C16 0.0251(10) 0.0627(17) 0.0575(16) -0.0070(15) 0.0030(10) -0.0038(10)
C17 0.0254(10) 0.0699(18) 0.0558(16) -0.0077(15) -0.0007(10) 0.0013(11)
C18 0.0304(11) 0.0689(19) 0.0587(16) -0.0085(15) -0.0020(11) 0.0015(11)
C19 0.0317(11) 0.0676(18) 0.0406(13) -0.0086(12) 0.0026(9) -0.0101(11)
C20 0.0319(11) 0.0553(16) 0.0420(13) -0.0087(11) -0.0026(10) -0.0114(10)
C21 0.0329(11) 0.0534(15) 0.0382(12) -0.0001(11) -0.0031(9) -0.0051(10)
C22 0.0359(11) 0.0454(13) 0.0378(12) 0.0021(10) -0.0033(9) 0.0014(9)
C23 0.0353(11) 0.0488(14) 0.0356(12) 0.0021(10) -0.0053(9) -0.0030(10)
C24 0.0396(12) 0.0446(14) 0.0381(12) 0.0032(10) -0.0016(10) -0.0018(10)
C25 0.0713(19) 0.0507(16) 0.0440(15) -0.0053(12) 0.0114(14) -0.0017(13)
C26 0.0486(15) 0.0636(18) 0.0397(13) -0.0099(12) 0.0159(11) -0.0076(12)
C27 0.066(2) 0.132(4) 0.053(2) -0.025(2) 0.0059(17) 0.014(2)
C28 0.078(4) 0.082(4) 0.036(2) -0.010(2) 0.023(2) -0.021(3)
C29 0.109(5) 0.080(4) 0.053(3) -0.013(3) 0.009(3) -0.012(3)
C30 0.149(6) 0.079(4) 0.056(3) -0.018(3) 0.002(4) 0.011(4)
C31 0.140(6) 0.102(5) 0.036(3) -0.002(3) 0.011(4) -0.003(4)
C32 0.126(6) 0.143(6) 0.049(3) -0.006(4) -0.001(4) 0.014(5)
C33 0.141(7) 0.142(6) 0.069(4) -0.011(4) -0.004(5) 0.039(5)
C34 0.0308(10) 0.0528(15) 0.0291(11) 0.0003(9) -0.0034(8) -0.0071(9)
C35 0.0221(9) 0.0502(13) 0.0270(10) -0.0040(9) -0.0059(7) -0.0010(8)
C36 0.0283(10) 0.0572(15) 0.0348(12) -0.0029(10) -0.0001(8) -0.0059(10)
C37 0.0253(9) 0.0577(15) 0.0295(11) 0.0014(10) 0.0000(8) -0.0041(9)
C38 0.0440(13) 0.0591(17) 0.0494(15) -0.0015(13) -0.0100(11) 0.0073(12)
C39 0.0578(17) 0.0580(19) 0.0612(18) -0.0118(15) -0.0026(14) -0.0006(14)
C40 0.0472(14) 0.096(2) 0.0319(12) -0.0099(14) 0.0000(11) -0.0149(15)
C41 0.0437(14) 0.080(2) 0.0445(15) 0.0050(14) -0.0148(12) -0.0020(14)
C42 0.0438(13) 0.0610(17) 0.0424(14) -0.0010(12) -0.0102(11) 0.0059(12)
C43 0.0271(11) 0.101(2) 0.0277(11) 0.0096(13) 0.0019(9) 0.0159(12)
C44 0.0250(9) 0.0584(15) 0.0298(10) -0.0009(10) -0.0018(8) -0.0032(9)
C45 0.0346(12) 0.082(2) 0.0334(12) 0.0132(13) 0.0011(10) -0.0048(12)
C46 0.0293(10) 0.0806(19) 0.0225(10) 0.0119(11) 0.0009(8) -0.0048(11)
C47 0.0316(11) 0.090(2) 0.0291(11) 0.0061(12) -0.0023(9) 0.0025(12)
C48 0.0413(13) 0.107(3) 0.0389(14) 0.0028(16) -0.0055(11) -0.0111(16)
C49 0.0629(18) 0.089(3) 0.0433(15) -0.0084(15) 0.0016(14) -0.0162(17)
C50 0.0663(19) 0.083(2) 0.0559(18) 0.0046(18) 0.0053(15) 0.0120(17)
C51 0.0450(14) 0.080(2) 0.0383(13) 0.0040(14) -0.0073(11) 0.0049(13)
C52 0.0395(13) 0.0653(18) 0.0443(14) -0.0054(12) -0.0008(11) -0.0176(11)
C53 0.0296(10) 0.0435(13) 0.0389(12) 0.0034(10) 0.0038(9) -0.0070(9)
C54 0.0413(13) 0.0553(15) 0.0396(13) 0.0052(11) 0.0009(10) -0.0015(11)
C55 0.0433(12) 0.0547(15) 0.0271(10) 0.0027(10) -0.0022(9) 0.0046(10)
C56 0.0505(17) 0.081(2) 0.101(3) -0.018(2) 0.0163(18) 0.0145(16)
C57 0.076(3) 0.079(3) 0.124(4) -0.035(3) 0.015(2) 0.017(2)
C58 0.095(3) 0.0548(18) 0.0497(16) -0.0058(14) -0.0095(17) 0.0027(17)
C59 0.075(2) 0.067(2) 0.0545(17) 0.0047(16) 0.0026(16) -0.0109(17)
C60 0.0493(14) 0.0574(18) 0.0568(17) -0.0035(14) 0.0073(12) 0.0003(12)
N1 0.0537(16) 0.115(3) 0.0505(15) -0.0192(16) 0.0209(12) -0.0226(15)
N2 0.0209(8) 0.0671(14) 0.0290(9) -0.0012(9) -0.0034(7) 0.0035(8)
N3 0.0248(9) 0.0883(17) 0.0305(10) 0.0045(10) -0.0016(7) -0.0074(9)
N4 0.0309(9) 0.0462(12) 0.0438(11) -0.0015(9) 0.0018(8) 0.0015(8)
O1 0.0718(14) 0.0681(14) 0.0452(11) -0.0116(10) 0.0221(10) -0.0318(11)
O2 0.0453(10) 0.0690(13) 0.0572(12) 0.0008(10) 0.0191(9) -0.0121(9)
O3 0.0269(7) 0.0586(10) 0.0268(7) -0.0029(7) -0.0038(6) 0.0066(7)
O4 0.0197(6) 0.0609(10) 0.0326(8) -0.0009(7) -0.0038(6) 0.0020(6)
O5 0.0223(7) 0.0978(16) 0.0270(8) 0.0050(9) -0.0014(6) 0.0041(8)
O6 0.0247(7) 0.0750(13) 0.0319(8) 0.0067(8) -0.0033(6) 0.0028(7)
O7 0.0385(9) 0.0599(11) 0.0393(9) -0.0021(8) 0.0011(7) -0.0058(8)
O8 0.0267(8) 0.0682(12) 0.0480(10) -0.0001(9) 0.0054(7) -0.0032(7)

loop_
_atom_type_symbol
_atom_type_description
_atom_type_scat_dispersion_real
_atom_type_scat_dispersion_imag
_atom_type_scat_source
C C 0.0033 0.0016 'International Tables Vol C Tables 4.2.6.8 and 6.1.1.4'
H H 0.0000 0.0000 'International Tables Vol C Tables 4.2.6.8 and 6.1.1.4'
N N 0.0061 0.0033 'International Tables Vol C Tables 4.2.6.8 and 6.1.1.4'
O O 0.0106 0.0060 'International Tables Vol C Tables 4.2.6.8 and 6.1.1.4'

loop_
_geom_angle_atom_site_label_1
_geom_angle_atom_site_label_2
_geom_angle_atom_site_label_3
_geom_angle
C1A O1A C4A 107.0(3)
O1A C1A C2A 108.8(5)
O1A C1A H1A1 109.9
C2A C1A H1A1 109.9
O1A C1A H1A2 109.9
C2A C1A H1A2 109.9
H1A1 C1A H1A2 108.3
C1A C2A C3A 105.6(4)
C1A C2A H2A1 110.6
C3A C2A H2A1 110.6
C1A C2A H2A2 110.6
C3A C2A H2A2 110.6
H2A1 C2A H2A2 108.8
C4A C3A C2A 100.7(4)
C4A C3A H3A1 111.6
C2A C3A H3A1 111.6
C4A C3A H3A2 111.6
C2A C3A H3A2 111.6
H3A1 C3A H3A2 109.4
O1A C4A C3A 109.7(4)
O1A C4A H4A1 109.7
C3A C4A H4A1 109.7
O1A C4A H4A2 109.7
C3A C4A H4A2 109.7
H4A1 C4A H4A2 108.2
C4B O1B C1B 109.3(3)
O1B C1B C2B 104.7(4)
O1B C1B H1B1 110.8
C2B C1B H1B1 110.8
O1B C1B H1B2 110.8
C2B C1B H1B2 110.8
H1B1 C1B H1B2 108.9
C1B C2B C3B 106.2(3)
C1B C2B H2B1 110.5
C3B C2B H2B1 110.5
C1B C2B H2B2 110.5
C3B C2B H2B2 110.5
H2B1 C2B H2B2 108.7
C4B C3B C2B 103.3(3)
C4B C3B H3B1 111.1
C2B C3B H3B1 111.1
C4B C3B H3B2 111.1
C2B C3B H3B2 111.1
H3B1 C3B H3B2 109.1
O1B C4B C3B 109.3(3)
O1B C4B H4B1 109.8
C3B C4B H4B1 109.8
O1B C4B H4B2 109.8
C3B C4B H4B2 109.8
H4B1 C4B H4B2 108.3
C2 C1 C24 121.6(2)
C2 C1 C25 122.4(2)
C24 C1 C25 116.0(2)
C1 C2 C3 122.7(2)
C1 C2 H2A 118.6
C3 C2 H2A 118.6
C4 C3 C2 178.8(3)
C3 C4 C5 177.7(3)
C6 C5 C4 178.1(2)
C5 C6 C7 178.3(3)
C8 C7 C6 122.2(2)
C8 C7 H7 118.9
C6 C7 H7 118.9
C7 C8 C9 122.1(2)
C7 C8 C34 121.0(2)
C9 C8 C34 116.8(2)
C10 C9 C8 178.4(3)
C9 C10 C11 178.5(2)
C12 C11 C10 177.9(2)
C11 C12 C13 177.4(2)
C14 C13 C12 120.4(2)
C14 C13 C43 120.6(2)
C12 C13 C43 119.0(2)
C13 C14 C15 124.5(2)
C13 C14 H14 117.7
C15 C14 H14 117.7
C16 C15 C14 174.6(3)
C15 C16 C17 176.3(3)
C18 C17 C16 176.1(3)
C17 C18 C19 176.7(3)
C20 C19 C18 123.1(2)
C20 C19 H19 118.5
C18 C19 H19 118.5
C19 C20 C21 121.3(3)
C19 C20 C52 123.0(2)
C21 C20 C52 115.7(2)
C22 C21 C20 177.4(3)
C21 C22 C23 179.9(4)
C24 C23 C22 179.4(3)
C23 C24 C1 176.4(3)
O1 C25 C1 109.7(3)
O1 C25 H25A 109.7
C1 C25 H25A 109.7
O1 C25 H25B 109.7
C1 C25 H25B 109.7
H25A C25 H25B 108.2
O2 C26 N1 125.4(3)
O2 C26 O1 123.5(3)
N1 C26 O1 111.1(3)
N1 C27 C28 116.5(4)
N1 C27 C28X 112.1(4)
C28 C27 C28X 11.0(3)
N1 C27 H27A 108.2
C28 C27 H27A 108.2
C28X C27 H27A 101.3
N1 C27 H27B 108.2
C28 C27 H27B 108.2
C28X C27 H27B 119.0
H27A C27 H27B 107.3
N1 C27 H27C 109.2
C28 C27 H27C 114.9
C28X C27 H27C 109.2
H27A C27 H27C 9.7
H27B C27 H27C 98.1
N1 C27 H27D 109.2
C28 C27 H27D 98.2
C28X C27 H27D 109.2
H27A C27 H27D 116.7
H27B C27 H27D 11.4
H27C C27 H27D 107.9
C29 C28 C33 120.0
C29 C28 C27 119.6(4)
C33 C28 C27 120.4(4)
C30 C29 C28 120.0
C30 C29 H29 120.0
C28 C29 H29 120.0
C31 C30 C29 120.0
C31 C30 H30 120.0
C29 C30 H30 120.0
C30 C31 C32 120.0
C30 C31 H31 120.0
C32 C31 H31 120.0
C31 C32 C33 120.0
C31 C32 H32 120.0
C33 C32 H32 120.0
C32 C33 C28 120.0
C32 C33 H33 120.0
C28 C33 H33 120.0
C29X C28X C33X 120.0
C29X C28X C27 122.1(3)
C33X C28X C27 116.7(3)
C30X C29X C28X 120.0
C30X C29X H29X 120.0
C28X C29X H29X 120.0
C29X C30X C31X 120.0
C29X C30X H30X 120.0
C31X C30X H30X 120.0
C30X C31X C32X 120.0
C30X C31X H31X 120.0
C32X C31X H31X 120.0
C33X C32X C31X 120.0
C33X C32X H32X 120.0
C31X C32X H32X 120.0
C32X C33X C28X 120.0
C32X C33X H33X 120.0
C28X C33X H33X 120.0
O3 C34 C8 109.41(18)
O3 C34 H34A 109.8
C8 C34 H34A 109.8
O3 C34 H34B 109.8
C8 C34 H34B 109.8
H34A C34 H34B 108.2
O4 C35 N2 124.7(2)
O4 C35 O3 123.9(2)
N2 C35 O3 111.39(18)
N2 C36 C37 112.8(2)
N2 C36 H36A 109.0
C37 C36 H36A 109.0
N2 C36 H36B 109.0
C37 C36 H36B 109.0
H36A C36 H36B 107.8
C42 C37 C38 117.3(2)
C42 C37 C36 121.7(3)
C38 C37 C36 121.0(2)
C37 C38 C39 121.1(3)
C37 C38 H38 119.4
C39 C38 H38 119.4
C40 C39 C38 119.4(3)
C40 C39 H39 120.3
C38 C39 H39 120.3
C41 C40 C39 120.1(3)
C41 C40 H40 120.0
C39 C40 H40 120.0
C40 C41 C42 120.7(3)
C40 C41 H41 119.7
C42 C41 H41 119.7
C37 C42 C41 121.4(3)
C37 C42 H42 119.3
C41 C42 H42 119.3
O5 C43 C13 107.26(19)
O5 C43 H43A 110.3
C13 C43 H43A 110.3
O5 C43 H43B 110.3
C13 C43 H43B 110.3
H43A C43 H43B 108.5
O6 C44 N3 125.7(2)
O6 C44 O5 123.8(2)
N3 C44 O5 110.58(19)
N3 C45 C46 112.4(2)
N3 C45 H45A 109.1
C46 C45 H45A 109.1
N3 C45 H45B 109.1
C46 C45 H45B 109.1
H45A C45 H45B 107.9
C51 C46 C47 118.7(3)
C51 C46 C45 119.9(2)
C47 C46 C45 121.4(3)
C48 C47 C46 120.7(3)
C48 C47 H47 119.7
C46 C47 H47 119.7
C47 C48 C49 120.8(3)
C47 C48 H48 119.6
C49 C48 H48 119.6
C48 C49 C50 118.3(3)
C48 C49 H49 120.9
C50 C49 H49 120.9
C51 C50 C49 121.2(3)
C51 C50 H50 119.4
C49 C50 H50 119.4
C50 C51 C46 120.3(3)
C50 C51 H51 119.9
C46 C51 H51 119.9
O7 C52 C20 110.6(2)
O7 C52 H52A 109.5
C20 C52 H52A 109.5
O7 C52 H52B 109.5
C20 C52 H52B 109.5
H52A C52 H52B 108.1
O8 C53 N4 125.2(2)
O8 C53 O7 124.5(2)
N4 C53 O7 110.3(2)
N4 C54 C55 115.4(2)
N4 C54 H54A 108.4
C55 C54 H54A 108.4
N4 C54 H54B 108.4
C55 C54 H54B 108.4
H54A C54 H54B 107.5
C56 C55 C60 117.2(3)
C56 C55 C54 121.8(3)
C60 C55 C54 120.9(2)
C55 C56 C57 121.1(4)
C55 C56 H56 119.5
C57 C56 H56 119.5
C58 C57 C56 120.1(4)
C58 C57 H57 119.9
C56 C57 H57 119.9
C57 C58 C59 120.7(4)
C57 C58 H58 119.7
C59 C58 H58 119.7
C58 C59 C60 119.6(3)
C58 C59 H59 120.2
C60 C59 H59 120.2
C59 C60 C55 121.2(3)
C59 C60 H60 119.4
C55 C60 H60 119.4
C26 N1 C27 122.4(3)
C26 N1 H1 118.8
C27 N1 H1 118.8
C35 N2 C36 120.24(18)
C35 N2 H2 119.9
C36 N2 H2 119.9
C44 N3 C45 120.3(2)
C44 N3 H3 119.9
C45 N3 H3 119.9
C53 N4 C54 121.3(2)
C53 N4 H4 119.4
C54 N4 H4 119.4
C26 O1 C25 115.4(2)
C35 O3 C34 114.16(17)
C44 O5 C43 115.79(17)
C53 O7 C52 116.5(2)

loop_
_geom_bond_atom_site_label_1
_geom_bond_atom_site_label_2
_geom_bond_distance
O1A C1A 1.390(6)
O1A C4A 1.408(6)
C1A C2A 1.410(8)
C1A H1A1 0.9900
C1A H1A2 0.9900
C2A C3A 1.582(8)
C2A H2A1 0.9900
C2A H2A2 0.9900
C3A C4A 1.486(7)
C3A H3A1 0.9900
C3A H3A2 0.9900
C4A H4A1 0.9900
C4A H4A2 0.9900
O1B C4B 1.393(5)
O1B C1B 1.430(5)
C1B C2B 1.493(7)
C1B H1B1 0.9900
C1B H1B2 0.9900
C2B C3B 1.519(6)
C2B H2B1 0.9900
C2B H2B2 0.9900
C3B C4B 1.496(5)
C3B H3B1 0.9900
C3B H3B2 0.9900
C4B H4B1 0.9900
C4B H4B2 0.9900
C1 C2 1.349(4)
C1 C24 1.420(4)
C1 C25 1.506(4)
C2 C3 1.397(4)
C2 H2A 0.9500
C3 C4 1.213(4)
C4 C5 1.372(4)
C5 C6 1.205(4)
C6 C7 1.419(4)
C7 C8 1.353(3)
C7 H7 0.9500
C8 C9 1.414(3)
C8 C34 1.519(3)
C9 C10 1.204(3)
C10 C11 1.368(3)
C11 C12 1.210(3)
C12 C13 1.421(3)
C13 C14 1.335(4)
C13 C43 1.490(4)
C14 C15 1.450(5)
C14 H14 0.9500
C15 C16 1.171(4)
C16 C17 1.380(5)
C17 C18 1.222(5)
C18 C19 1.398(5)
C19 C20 1.338(4)
C19 H19 0.9500
C20 C21 1.441(4)
C20 C52 1.501(4)
C21 C22 1.198(4)
C22 C23 1.366(3)
C23 C24 1.202(4)
C25 O1 1.450(4)
C25 H25A 0.9900
C25 H25B 0.9900
C26 O2 1.214(3)
C26 N1 1.336(4)
C26 O1 1.345(4)
C27 N1 1.438(6)
C27 C28 1.488(5)
C27 C28X 1.657(5)
C27 H27A 0.9900
C27 H27B 0.9900
C27 H27C 0.9900
C27 H27D 0.9900
C28 C29 1.3900
C28 C33 1.3900
C29 C30 1.3900
C29 H29 0.9500
C30 C31 1.3900
C30 H30 0.9500
C31 C32 1.3900
C31 H31 0.9500
C32 C33 1.3900
C32 H32 0.9500
C33 H33 0.9500
C28X C29X 1.3900
C28X C33X 1.3900
C29X C30X 1.3900
C29X H29X 0.9500
C30X C31X 1.3900
C30X H30X 0.9500
C31X C32X 1.3900
C31X H31X 0.9500
C32X C33X 1.3900
C32X H32X 0.9500
C33X H33X 0.9500
C34 O3 1.437(3)
C34 H34A 0.9900
C34 H34B 0.9900
C35 O4 1.219(3)
C35 N2 1.340(3)
C35 O3 1.366(3)
C36 N2 1.455(3)
C36 C37 1.506(3)
C36 H36A 0.9900
C36 H36B 0.9900
C37 C42 1.376(4)
C37 C38 1.380(4)
C38 C39 1.397(4)
C38 H38 0.9500
C39 C40 1.369(5)
C39 H39 0.9500
C40 C41 1.343(5)
C40 H40 0.9500
C41 C42 1.379(4)
C41 H41 0.9500
C42 H42 0.9500
C43 O5 1.437(3)
C43 H43A 0.9900
C43 H43B 0.9900
C44 O6 1.210(3)
C44 N3 1.341(3)
C44 O5 1.354(3)
C45 N3 1.463(3)
C45 C46 1.497(4)
C45 H45A 0.9900
C45 H45B 0.9900
C46 C51 1.396(4)
C46 C47 1.399(3)
C47 C48 1.363(5)
C47 H47 0.9500
C48 C49 1.381(6)
C48 H48 0.9500
C49 C50 1.412(5)
C49 H49 0.9500
C50 C51 1.349(5)
C50 H50 0.9500
C51 H51 0.9500
C52 O7 1.449(3)
C52 H52A 0.9900
C52 H52B 0.9900
C53 O8 1.208(3)
C53 N4 1.345(3)
C53 O7 1.350(3)
C54 N4 1.450(4)
C54 C55 1.481(4)
C54 H54A 0.9900
C54 H54B 0.9900
C55 C56 1.363(4)
C55 C60 1.401(4)
C56 C57 1.405(6)
C56 H56 0.9500
C57 C58 1.334(6)
C57 H57 0.9500
C58 C59 1.368(5)
C58 H58 0.9500
C59 C60 1.377(5)
C59 H59 0.9500
C60 H60 0.9500
N1 H1 0.8800
N2 H2 0.8800
N3 H3 0.8800
N4 H4 0.8800

loop_
_geom_torsion_atom_site_label_1
_geom_torsion_atom_site_label_2
_geom_torsion_atom_site_label_3
_geom_torsion_atom_site_label_4
_geom_torsion
C4A O1A C1A C2A -30.6(6)
O1A C1A C2A C3A 24.3(7)
C1A C2A C3A C4A -9.0(7)
C1A O1A C4A C3A 24.1(7)
C2A C3A C4A O1A -8.8(7)
C4B O1B C1B C2B -27.3(6)
O1B C1B C2B C3B 24.3(7)
C1B C2B C3B C4B -12.8(6)
C1B O1B C4B C3B 19.6(5)
C2B C3B C4B O1B -3.5(5)
C24 C1 C2 C3 -1.2(4)
C25 C1 C2 C3 179.8(3)
C6 C7 C8 C9 -2.1(3)
C6 C7 C8 C34 179.6(2)
C12 C13 C14 C15 -0.5(4)
C43 C13 C14 C15 176.9(2)
C18 C19 C20 C21 -0.8(4)
C18 C19 C20 C52 176.7(2)
C2 C1 C25 O1 110.6(3)
C24 C1 C25 O1 -68.5(3)
N1 C27 C28 C29 18.5(7)
C28X C27 C28 C29 87.6(18)
N1 C27 C28 C33 -161.4(4)
C28X C27 C28 C33 -92.3(19)
C33 C28 C29 C30 0.0
C27 C28 C29 C30 -179.9(6)
C28 C29 C30 C31 0.0
C29 C30 C31 C32 0.0
C30 C31 C32 C33 0.0
C31 C32 C33 C28 0.0
C29 C28 C33 C32 0.0
C27 C28 C33 C32 179.9(6)
N1 C27 C28X C29X 66.6(5)
C28 C27 C28X C29X -48.9(17)
N1 C27 C28X C33X -126.3(4)
C28 C27 C28X C33X 118.3(18)
C33X C28X C29X C30X 0.0
C27 C28X C29X C30X 166.7(3)
C28X C29X C30X C31X 0.0
C29X C30X C31X C32X 0.0
C30X C31X C32X C33X 0.0
C31X C32X C33X C28X 0.0
C29X C28X C33X C32X 0.0
C27 C28X C33X C32X -167.4(3)
C7 C8 C34 O3 110.6(2)
C9 C8 C34 O3 -67.8(2)
N2 C36 C37 C42 128.9(3)
N2 C36 C37 C38 -51.8(3)
C42 C37 C38 C39 2.0(4)
C36 C37 C38 C39 -177.3(3)
C37 C38 C39 C40 -0.9(5)
C38 C39 C40 C41 -0.1(5)
C39 C40 C41 C42 -0.1(5)
C38 C37 C42 C41 -2.2(4)
C36 C37 C42 C41 177.1(3)
C40 C41 C42 C37 1.3(5)
C14 C13 C43 O5 127.7(3)
C12 C13 C43 O5 -54.9(3)
N3 C45 C46 C51 50.9(3)
N3 C45 C46 C47 -128.4(2)
C51 C46 C47 C48 -0.1(4)
C45 C46 C47 C48 179.2(2)
C46 C47 C48 C49 -0.6(4)
C47 C48 C49 C50 1.7(5)
C48 C49 C50 C51 -2.1(5)
C49 C50 C51 C46 1.5(5)
C47 C46 C51 C50 -0.3(4)
C45 C46 C51 C50 -179.6(3)
C19 C20 C52 O7 114.6(3)
C21 C20 C52 O7 -67.8(3)
N4 C54 C55 C56 -111.4(3)
N4 C54 C55 C60 69.4(3)
C60 C55 C56 C57 2.5(6)
C54 C55 C56 C57 -176.8(4)
C55 C56 C57 C58 -2.1(8)
C56 C57 C58 C59 -1.0(7)
C57 C58 C59 C60 3.5(6)
C58 C59 C60 C55 -3.0(5)
C56 C55 C60 C59 0.0(5)
C54 C55 C60 C59 179.3(3)
O2 C26 N1 C27 -2.4(5)
O1 C26 N1 C27 -180.0(3)
C28 C27 N1 C26 -89.8(5)
C28X C27 N1 C26 -100.9(5)
O4 C35 N2 C36 -3.6(4)
O3 C35 N2 C36 177.2(2)
C37 C36 N2 C35 -69.2(3)
O6 C44 N3 C45 8.2(4)
O5 C44 N3 C45 -171.3(3)
C46 C45 N3 C44 74.8(3)
O8 C53 N4 C54 -1.5(4)
O7 C53 N4 C54 177.4(2)
C55 C54 N4 C53 83.9(3)
O2 C26 O1 C25 -6.6(4)
N1 C26 O1 C25 171.0(3)
C1 C25 O1 C26 -83.8(3)
O4 C35 O3 C34 -11.5(3)
N2 C35 O3 C34 167.69(19)
C8 C34 O3 C35 -78.8(2)
O6 C44 O5 C43 2.8(4)
N3 C44 O5 C43 -177.7(3)
C13 C43 O5 C44 -151.6(2)
O8 C53 O7 C52 -0.3(4)
N4 C53 O7 C52 -179.1(2)
C20 C52 O7 C53 -94.5(3)

loop_
_platon_squeeze_void_nr
_platon_squeeze_void_average_x
_platon_squeeze_void_average_y
_platon_squeeze_void_average_z
_platon_squeeze_void_volume
_platon_squeeze_void_count_electrons
_platon_squeeze_void_content
1 -0.065 0.760 0.251 488 42 ' '
2 0.029 0.240 0.251 488 42 ' '
3 0.033 0.240 0.751 488 42 ' '
4 -0.092 0.760 0.751 488 42 ' '
